data_7012758
loop_
_publ_author_name
'del R\'io, Diego'
'Galindo, Agust\'in'
'Vicente, Ram\'on'
'Mealli, Carlo'
'Ienco, Andrea'
'Masi, Dante'

_publ_section_title
;
 Synthesis, molecular structure and properties of oxo-vanadium(iv)
 complexes containing the oxydiacetate ligand
;
_journal_issue 9
_journal_name_full 'Dalton Transactions'
_journal_page_first 1813
_journal_paper_doi 10.1039/b300914a
_journal_year 2003
_chemical_absolute_configuration unk
_chemical_compound_source 'synthesis as described'
_chemical_formula_moiety 'C10 H14 O14 V2, 2(H2O), 2Na'
_chemical_formula_sum 'C10 H18 Na2 O16 V2'
_chemical_formula_weight 546.14
_space_group_IT_number 36
_symmetry_cell_setting orthorhombic
_symmetry_Int_Tables_number 36
_symmetry_space_group_name_Hall 'C 2c -2'
_symmetry_space_group_name_H-M 'C m c 21'
_atom_sites_solution_hydrogens geom
_atom_sites_solution_primary direct
_atom_sites_solution_secondary difmap
_audit_creation_date 2002-10-22T15:26:42-00:00
_audit_creation_method 'WinGX routine CIF_UPDATE'
_cell_angle_alpha 90.00
_cell_angle_beta 90.00
_cell_angle_gamma 90.00
_cell_formula_units_Z 4
_cell_length_a 15.884(5)
_cell_length_b 6.860(5)
_cell_length_c 18.394(5)
_cell_measurement_reflns_used 25
_cell_measurement_temperature 293(2)
_cell_measurement_theta_max 15
_cell_measurement_theta_min 9
_cell_measurement_wavelength 0.71073
_cell_volume 2004.3(17)
_computing_cell_refinement 'CAD4 Express (Enraf Nonius, 1994)'
_computing_data_collection 'CAD4 Express (Enraf Nonius, 1994)'
_computing_data_reduction 'XCAD4 (Harms & Wocadlo, 1995)'
_computing_molecular_graphics 'Ortep-3 for Windows (Farrugia, 1997)'
_computing_publication_material 'WinGX publication routines (Farrugia, 1999)'
_computing_structure_refinement 'SHELXL-97 (Sheldrick, 1997)'
_computing_structure_solution 'SIR97(Cascarano al.,Acta Cryst.,1996,A52,C-79)'
_diffrn_ambient_temperature 293(2)
_diffrn_detector 'scintillation LiI'
_diffrn_detector_dtime 1.195
_diffrn_measured_fraction_theta_full 1
_diffrn_measured_fraction_theta_max 1
_diffrn_measurement_device '\k-geometry diffractometer'
_diffrn_measurement_device_type 'Enraf Nonius CAD4'
_diffrn_measurement_method 'non-profiled omega/2theta scans'
_diffrn_orient_matrix_type
;
x-axis points to radiation source
the matrix is specified in reciprocal space
;
_diffrn_orient_matrix_UB_11 0.02409
_diffrn_orient_matrix_UB_12 0.050505
_diffrn_orient_matrix_UB_13 -0.031326
_diffrn_orient_matrix_UB_21 -0.084167
_diffrn_orient_matrix_UB_22 -0.024797
_diffrn_orient_matrix_UB_23 -0.038874
_diffrn_orient_matrix_UB_31 -0.116625
_diffrn_orient_matrix_UB_32 0.028291
_diffrn_orient_matrix_UB_33 0.021528
_diffrn_radiation_monochromator graphite
_diffrn_radiation_probe x-ray
_diffrn_radiation_type MoK\a
_diffrn_radiation_wavelength 0.71069
_diffrn_reflns_av_unetI/netI 0.0486
_diffrn_reflns_limit_h_max 19
_diffrn_reflns_limit_h_min 0
_diffrn_reflns_limit_k_max 8
_diffrn_reflns_limit_k_min 0
_diffrn_reflns_limit_l_max 22
_diffrn_reflns_limit_l_min 0
_diffrn_reflns_number 1053
_diffrn_reflns_theta_full 25.97
_diffrn_reflns_theta_max 25.97
_diffrn_reflns_theta_min 2.21
_diffrn_source 'Enraf Nonius FR590'
_diffrn_standards_decay_% 1
_diffrn_standards_interval_time 120
_diffrn_standards_number 3
_exptl_absorpt_coefficient_mu 1.053
_exptl_absorpt_correction_T_max 0.8987
_exptl_absorpt_correction_T_min 0.7861
_exptl_absorpt_correction_type psi-scan
_exptl_absorpt_process_details
;
North A.C.T., Phillips D.C. & Mathews F.S. (1968) Acta. Cryst. A24, 351
Number of psi-scan sets used was   1
Theta correction was applied.
Averaged transmission function was used.
No Fourier smoothing was applied.
;
_exptl_crystal_colour brown
_exptl_crystal_density_diffrn 1.783
_exptl_crystal_density_method 'not measured'
_exptl_crystal_description prism
_exptl_crystal_F_000 1080
_exptl_crystal_size_max 0.2
_exptl_crystal_size_mid 0.15
_exptl_crystal_size_min 0.1
_refine_diff_density_max 1.374
_refine_diff_density_min -0.832
_refine_diff_density_rms 0.165
_refine_ls_abs_structure_details 'Flack H D (1983), Acta Cryst. A39, 876-881'
_refine_ls_abs_structure_Flack -0.03(8)
_refine_ls_extinction_method none
_refine_ls_goodness_of_fit_ref 1.288
_refine_ls_hydrogen_treatment mixed
_refine_ls_matrix_type full
_refine_ls_number_parameters 123
_refine_ls_number_reflns 1053
_refine_ls_number_restraints 1
_refine_ls_restrained_S_all 1.287
_refine_ls_R_factor_all 0.0904
_refine_ls_R_factor_gt 0.067
_refine_ls_shift/su_max 0
_refine_ls_shift/su_mean 0
_refine_ls_structure_factor_coef Fsqd
_refine_ls_weighting_details 'calc w=1/[\s^2^(Fo^2^)+(0.1000P)^2^+0.0000P] where P=(Fo^2^+2Fc^2^)/3'
_refine_ls_weighting_scheme calc
_refine_ls_wR_factor_gt 0.1597
_refine_ls_wR_factor_ref 0.1707
_reflns_number_gt 898
_reflns_number_total 1053
_reflns_threshold_expression >2sigma(I)
_cod_data_source_file b300914a.txt
_cod_data_source_block die88
_cod_database_code 7012758
_exptl_absorpt_factor_mur 0.105
_exptl_absorpt_correction_t_ave 0.8661
_diffrn_standards_decay_corr_max 1.017
_diffrn_standards_decay_corr_min 0.994

loop_
_symmetry_equiv_pos_as_xyz
'x, y, z'
'-x, -y, z+1/2'
'-x, y, z'
'x, -y, z+1/2'
'x+1/2, y+1/2, z'
'-x+1/2, -y+1/2, z+1/2'
'-x+1/2, y+1/2, z'
'x+1/2, -y+1/2, z+1/2'

loop_
_atom_site_label
_atom_site_type_symbol
_atom_site_fract_x
_atom_site_fract_y
_atom_site_fract_z
_atom_site_U_iso_or_equiv
_atom_site_adp_type
_atom_site_occupancy
_atom_site_symmetry_multiplicity
_atom_site_calc_flag
_atom_site_refinement_flags
_atom_site_disorder_assembly
_atom_site_disorder_group
V1 V 0.5 0.7891(3) 0.78159(12) 0.0219(5) Uani 1 2 d S . .
V2 V 0.5 0.6549(3) 0.62067(12) 0.0215(5) Uani 1 2 d S . .
Na1 Na 0.2344(3) 1.3521(5) 0.9172(2) 0.0338(10) Uani 1 1 d . . .
O1 O 0.5 0.5985(13) 0.8317(6) 0.030(2) Uani 1 2 d S . .
O2 O 0.4047(5) 0.9194(10) 0.8349(4) 0.0338(17) Uani 1 1 d . . .
O3 O 0.5 1.0993(13) 0.7425(5) 0.025(2) Uani 1 2 d S . .
O4 O 0.5 0.9856(14) 0.5894(5) 0.026(2) Uani 1 2 d S . .
O5 O 0.5919(5) 0.6915(10) 0.5467(4) 0.0300(17) Uani 1 1 d . . .
O6 O 0.5 0.4240(12) 0.6213(7) 0.034(2) Uani 1 2 d S . .
O7 O 0.6881(5) 0.8803(11) 0.4941(6) 0.047(2) Uani 1 1 d . . .
O8 O 0.1401(4) 1.0756(11) 0.9376(5) 0.041(2) Uani 1 1 d . . .
O10 O 0.3038(5) 1.1461(12) 0.8337(5) 0.045(2) Uani 1 1 d . . .
O9 O 0.5759(4) 0.7310(11) 0.7004(4) 0.0291(15) Uani 1 1 d . . .
C1 C 0.3734(6) 1.0831(14) 0.8135(6) 0.030(2) Uiso 1 1 d . . .
C2 C 0.4240(7) 1.1977(16) 0.7603(6) 0.035(2) Uiso 1 1 d . . .
H2A H 0.3912 1.2183 0.7165 0.07(2) Uiso 1 1 calc R . .
H2B H 0.4371 1.3243 0.7809 0.07(2) Uiso 1 1 calc R . .
C3 C 0.6232(7) 0.8569(15) 0.5286(6) 0.031(2) Uiso 1 1 d . . .
C4 C 0.5741(9) 1.030(2) 0.5525(8) 0.057(4) Uiso 1 1 d . . .
H4A H 0.6093 1.1096 0.5838 0.07(2) Uiso 1 1 calc R . .
H4B H 0.5602 1.108 0.5101 0.07(2) Uiso 1 1 calc R . .
C5 C 0.6668(10) 0.693(2) 0.7045(9) 0.059(4) Uiso 1 1 d . . .
H5A H 0.6775 0.5582 0.6948 0.32(13) Uiso 1 1 calc R . .
H5B H 0.6868 0.7254 0.7523 0.32(13) Uiso 1 1 calc R . .
H5C H 0.6955 0.7721 0.6692 0.32(13) Uiso 1 1 calc R . .

loop_
_atom_site_aniso_label
_atom_site_aniso_U_11
_atom_site_aniso_U_22
_atom_site_aniso_U_33
_atom_site_aniso_U_23
_atom_site_aniso_U_13
_atom_site_aniso_U_12
V1 0.0287(12) 0.0086(9) 0.0283(12) 0.0004(9) 0 0
V2 0.0274(11) 0.0084(9) 0.0285(12) 0.0002(10) 0 0
Na1 0.032(2) 0.0172(18) 0.052(3) -0.0026(18) 0.0063(19) 0.0009(16)
O1 0.048(6) 0.013(4) 0.029(5) 0.006(4) 0 0
O2 0.046(4) 0.017(3) 0.038(4) 0.002(3) 0.012(3) 0.008(3)
O3 0.030(5) 0.012(4) 0.034(6) -0.002(4) 0 0
O4 0.028(5) 0.013(4) 0.038(5) 0.000(4) 0 0
O5 0.041(4) 0.008(3) 0.041(4) -0.003(3) 0.010(3) 0.000(3)
O6 0.045(5) 0.009(4) 0.049(6) 0.000(5) 0 0
O7 0.045(5) 0.024(4) 0.074(6) 0.004(4) 0.022(5) -0.009(3)
O8 0.029(3) 0.027(4) 0.068(6) 0.010(4) -0.010(4) -0.007(3)
O10 0.035(4) 0.040(5) 0.060(5) -0.006(4) 0.007(4) 0.006(3)
O9 0.029(3) 0.027(4) 0.032(3) -0.001(3) -0.005(3) 0.001(3)

loop_
_atom_type_symbol
_atom_type_description
_atom_type_scat_dispersion_real
_atom_type_scat_dispersion_imag
_atom_type_scat_source
C C 0.0033 0.0016 'International Tables Vol C Tables 4.2.6.8 and 6.1.1.4'
H H 0 0 'International Tables Vol C Tables 4.2.6.8 and 6.1.1.4'
O O 0.0106 0.006 'International Tables Vol C Tables 4.2.6.8 and 6.1.1.4'
Na Na 0.0362 0.0249 'International Tables Vol C Tables 4.2.6.8 and 6.1.1.4'
V V 0.3005 0.5294 'International Tables Vol C Tables 4.2.6.8 and 6.1.1.4'

loop_
_geom_angle_atom_site_label_1
_geom_angle_atom_site_label_2
_geom_angle_atom_site_label_3
_geom_angle
_geom_angle_site_symmetry_1
_geom_angle_site_symmetry_3
_geom_angle_publ_flag
O1 V1 O9 105.8(4) . 3_655 ?
O1 V1 O9 105.8(4) . . ?
O9 V1 O9 75.9(4) 3_655 . ?
O1 V1 O2 94.7(3) . 3_655 ?
O9 V1 O2 157.5(3) 3_655 3_655 ?
O9 V1 O2 90.0(3) . 3_655 ?
O1 V1 O2 94.7(3) . . ?
O9 V1 O2 90.0(3) 3_655 . ?
O9 V1 O2 157.5(3) . . ?
O2 V1 O2 97.5(5) 3_655 . ?
O1 V1 O3 163.5(4) . . ?
O9 V1 O3 87.1(3) 3_655 . ?
O9 V1 O3 87.1(3) . . ?
O2 V1 O3 74.7(3) 3_655 . ?
O2 V1 O3 74.7(3) . . ?
O1 V1 V2 107.9(4) . . ?
O9 V1 V2 38.0(2) 3_655 . ?
O9 V1 V2 38.0(2) . . ?
O2 V1 V2 126.7(2) 3_655 . ?
O2 V1 V2 126.7(2) . . ?
O3 V1 V2 88.6(3) . . ?
O6 V2 O9 105.1(5) . . ?
O6 V2 O9 105.1(5) . 3_655 ?
O9 V2 O9 75.5(4) . 3_655 ?
O6 V2 O5 97.5(4) . 3_655 ?
O9 V2 O5 156.2(3) . 3_655 ?
O9 V2 O5 91.5(3) 3_655 3_655 ?
O6 V2 O5 97.5(4) . . ?
O9 V2 O5 91.5(3) . . ?
O9 V2 O5 156.2(3) 3_655 . ?
O5 V2 O5 93.1(5) 3_655 . ?
O6 V2 O4 166.2(6) . . ?
O9 V2 O4 85.7(3) . . ?
O9 V2 O4 85.7(3) 3_655 . ?
O5 V2 O4 73.3(3) 3_655 . ?
O5 V2 O4 73.3(3) . . ?
O6 V2 V1 106.9(5) . . ?
O9 V2 V1 37.8(2) . . ?
O9 V2 V1 37.8(2) 3_655 . ?
O5 V2 V1 127.5(2) 3_655 . ?
O5 V2 V1 127.5(2) . . ?
O4 V2 V1 86.9(3) . . ?
O10 Na1 O7 166.4(3) . 8_475 ?
O10 Na1 O8 85.5(3) . . ?
O7 Na1 O8 108.1(3) 8_475 . ?
O10 Na1 O7 75.7(3) . 2_675 ?
O7 Na1 O7 107.8(5) 8_475 2_675 ?
O8 Na1 O7 73.5(3) . 2_675 ?
O10 Na1 O8 95.2(3) . 7 ?
O7 Na1 O8 72.3(3) 8_475 7 ?
O8 Na1 O8 157.7(4) . 7 ?
O7 Na1 O8 85.0(3) 2_675 7 ?
O10 Na1 O10 100.8(4) . 7 ?
O7 Na1 O10 71.9(3) 8_475 7 ?
O8 Na1 O10 123.2(3) . 7 ?
O7 Na1 O10 163.0(3) 2_675 7 ?
O8 Na1 O10 78.7(3) 7 7 ?
O10 Na1 O2 96.8(3) . 7 ?
O7 Na1 O2 87.1(3) 8_475 7 ?
O8 Na1 O2 73.7(3) . 7 ?
O7 Na1 O2 146.8(3) 2_675 7 ?
O8 Na1 O2 128.1(3) 7 7 ?
O10 Na1 O2 49.5(2) 7 7 ?
O10 Na1 C1 99.7(3) . 7 ?
O7 Na1 C1 78.4(3) 8_475 7 ?
O8 Na1 C1 99.1(3) . 7 ?
O7 Na1 C1 171.3(3) 2_675 7 ?
O8 Na1 C1 102.8(3) 7 7 ?
O10 Na1 C1 24.2(3) 7 7 ?
O2 Na1 C1 25.4(2) 7 7 ?
O10 Na1 Na1 121.7(3) . 7 ?
O7 Na1 Na1 45.3(2) 8_475 7 ?
O8 Na1 Na1 148.8(3) . 7 ?
O7 Na1 Na1 124.7(2) 2_675 7 ?
O8 Na1 Na1 44.85(19) 7 7 ?
O10 Na1 Na1 42.93(19) 7 7 ?
O2 Na1 Na1 87.03(19) 7 7 ?
C1 Na1 Na1 63.9(2) 7 7 ?
O10 Na1 Na1 48.8(2) . 7_545 ?
O7 Na1 Na1 142.2(3) 8_475 7_545 ?
O8 Na1 Na1 47.1(2) . 7_545 ?
O7 Na1 Na1 44.5(2) 2_675 7_545 ?
O8 Na1 Na1 119.0(3) 7 7_545 ?
O10 Na1 Na1 143.0(2) 7 7_545 ?
O2 Na1 Na1 106.5(2) 7 7_545 ?
C1 Na1 Na1 127.0(2) 7 7_545 ?
Na1 Na1 Na1 163.6(3) 7 7_545 ?
C1 O2 V1 121.9(7) . . ?
C1 O2 Na1 90.2(6) . 7_545 ?
V1 O2 Na1 143.8(3) . 7_545 ?
C2 O3 C2 116.3(11) 3_655 . ?
C2 O3 V1 112.1(6) 3_655 . ?
C2 O3 V1 112.1(6) . . ?
C4 O4 C4 115.3(15) . 3_655 ?
C4 O4 V2 109.5(7) . . ?
C4 O4 V2 109.5(8) 3_655 . ?
C3 O5 V2 124.6(6) . . ?
C3 O7 Na1 131.1(7) . 8_574 ?
C3 O7 Na1 129.5(7) . 2_674 ?
Na1 O7 Na1 90.2(3) 8_574 2_674 ?
Na1 O8 Na1 88.0(2) . 7_545 ?
C1 O10 Na1 144.8(8) . . ?
C1 O10 Na1 96.6(7) . 7_545 ?
Na1 O10 Na1 88.3(3) . 7_545 ?
C5 O9 V1 126.9(8) . . ?
C5 O9 V2 126.5(8) . . ?
V1 O9 V2 104.2(3) . . ?
O10 C1 O2 123.7(10) . . ?
O10 C1 C2 119.5(10) . . ?
O2 C1 C2 116.8(9) . . ?
O10 C1 Na1 59.2(6) . 7_545 ?
O2 C1 Na1 64.4(5) . 7_545 ?
C2 C1 Na1 177.9(8) . 7_545 ?
O3 C2 C1 111.1(9) . . ?
O3 C2 H2A 109.4 . . ?
C1 C2 H2A 109.4 . . ?
O3 C2 H2B 109.4 . . ?
C1 C2 H2B 109.4 . . ?
H2A C2 H2B 108 . . ?
O7 C3 O5 125.3(10) . . ?
O7 C3 C4 119.4(10) . . ?
O5 C3 C4 115.3(10) . . ?
O4 C4 C3 114.2(12) . . ?
O4 C4 H4A 108.7 . . ?
C3 C4 H4A 108.7 . . ?
O4 C4 H4B 108.7 . . ?
C3 C4 H4B 108.7 . . ?
H4A C4 H4B 107.6 . . ?
O9 C5 H5A 109.5 . . ?
O9 C5 H5B 109.5 . . ?
H5A C5 H5B 109.5 . . ?
O9 C5 H5C 109.5 . . ?
H5A C5 H5C 109.5 . . ?
H5B C5 H5C 109.5 . . ?

loop_
_geom_bond_atom_site_label_1
_geom_bond_atom_site_label_2
_geom_bond_distance
_geom_bond_site_symmetry_2
_geom_bond_publ_flag
V1 O1 1.600(9) . ?
V1 O9 1.961(8) 3_655 ?
V1 O9 1.961(8) . ?
V1 O2 2.012(7) 3_655 ?
V1 O2 2.012(7) . ?
V1 O3 2.247(9) . ?
V1 V2 3.100(3) . ?
V2 O6 1.584(9) . ?
V2 O9 1.968(7) . ?
V2 O9 1.968(7) 3_655 ?
V2 O5 2.011(7) 3_655 ?
V2 O5 2.011(7) . ?
V2 O4 2.340(10) . ?
Na1 O10 2.362(9) . ?
Na1 O7 2.431(9) 8_475 ?
Na1 O8 2.446(8) . ?
Na1 O7 2.461(10) 2_675 ?
Na1 O8 2.542(9) 7 ?
Na1 O10 2.607(10) 7 ?
Na1 O2 2.718(8) 7 ?
Na1 C1 3.014(11) 7 ?
Na1 Na1 3.466(3) 7 ?
Na1 Na1 3.466(3) 7_545 ?
O2 C1 1.291(12) . ?
O2 Na1 2.718(8) 7_545 ?
O3 C2 1.422(12) 3_655 ?
O3 C2 1.422(12) . ?
O4 C4 1.394(15) . ?
O4 C4 1.394(15) 3_655 ?
O5 C3 1.283(13) . ?
O7 C3 1.221(14) . ?
O7 Na1 2.431(9) 8_574 ?
O7 Na1 2.461(10) 2_674 ?
O8 Na1 2.542(9) 7_545 ?
O10 C1 1.242(13) . ?
O10 Na1 2.607(9) 7_545 ?
O9 C5 1.469(16) . ?
C1 C2 1.490(15) . ?
C1 Na1 3.014(11) 7_545 ?
C2 H2A 0.97 . ?
C2 H2B 0.97 . ?
C3 C4 1.489(18) . ?
C4 H4A 0.97 . ?
C4 H4B 0.97 . ?
C5 H5A 0.96 . ?
C5 H5B 0.96 . ?
C5 H5C 0.96 . ?
